data_4122731
loop_
_publ_author_name
'Bolliger, Jeanne L.'
'Ronson, Tanya K.'
'Ogawa, Masahiro'
'Nitschke, Jonathan R.'

_publ_section_title
;
 Solvent Effects upon Guest Binding and Dynamics of a Fe(II)4L4 Cage.
;
_journal_issue 41
_journal_name_full 'Journal of the American Chemical Society'
_journal_page_first 14545
_journal_paper_doi 10.1021/ja5077102
_journal_volume 136
_journal_year 2014
_chemical_formula_moiety 'C168 H144 Fe4 N48, 4(S O4)'
_chemical_formula_sum 'C168 H144 Fe4 N48 O16 S4'
_chemical_formula_weight 3442.94
_chemical_name_systematic
;
 ?
;
_space_group_crystal_system cubic
_space_group_IT_number 197
_space_group_name_Hall 'I 2 2 3'
_space_group_name_H-M_alt 'I 2 3'
_symmetry_space_group_name_Hall 'I 2 2 3'
_symmetry_space_group_name_H-M 'I 2 3'
_atom_sites_solution_hydrogens geom
_audit_creation_method SHELXL-2013
_cell_angle_alpha 90
_cell_angle_beta 90
_cell_angle_gamma 90
_cell_formula_units_Z 2
_cell_length_a 22.7502(9)
_cell_length_b 22.7502(9)
_cell_length_c 22.7502(9)
_cell_measurement_reflns_used 16545
_cell_measurement_temperature 100(2)
_cell_measurement_theta_max 27.5
_cell_measurement_theta_min 2.5
_cell_volume 11774.9(8)
_computing_cell_refinement
;
CrystalClear-SM Expert 3.1 b25 (Rigaku, 20112)
;
_computing_data_collection
;
CrystalClear-SM Expert 3.1 b25 (Rigaku, 20112)
;
_computing_data_reduction
;
CrystalClear-SM Expert 3.1 b25 (Rigaku, 20112)
;
_computing_structure_refinement 'SHELXL-2013 (Sheldrick, 2013)'
_computing_structure_solution 'SUPERFLIP (Palatinus & Chapuis, 2007)'
_diffrn_ambient_temperature 100(2)
_diffrn_detector_area_resol_mean 28.5714
_diffrn_measured_fraction_theta_full 0.995
_diffrn_measured_fraction_theta_max 0.995
_diffrn_measurement_device
;
AFC12 (Right): Kappa 3 circle
;
_diffrn_measurement_device_type
;
Rigaku Saturn724+ (2x2 bin mode)
;
_diffrn_measurement_method 'profile data from \w-scans'
_diffrn_radiation_type MoK\a
_diffrn_radiation_wavelength 0.71073
_diffrn_reflns_av_R_equivalents 0.0517
_diffrn_reflns_av_unetI/netI 0.0406
_diffrn_reflns_Laue_measured_fraction_full 0.995
_diffrn_reflns_Laue_measured_fraction_max 0.995
_diffrn_reflns_limit_h_max 19
_diffrn_reflns_limit_h_min -27
_diffrn_reflns_limit_k_max 26
_diffrn_reflns_limit_k_min -27
_diffrn_reflns_limit_l_max 20
_diffrn_reflns_limit_l_min -27
_diffrn_reflns_number 17662
_diffrn_reflns_point_group_measured_fraction_full 0.997
_diffrn_reflns_point_group_measured_fraction_max 1.000
_diffrn_reflns_theta_full 24.963
_diffrn_reflns_theta_max 24.963
_diffrn_reflns_theta_min 2.532
_diffrn_source 'Rotating Anode'
_exptl_absorpt_coefficient_mu 0.332
_exptl_absorpt_correction_T_max 1.000
_exptl_absorpt_correction_T_min 0.649
_exptl_absorpt_correction_type multi-scan
_exptl_absorpt_process_details Crystalclear
_exptl_crystal_colour Purple
_exptl_crystal_density_diffrn 0.971
_exptl_crystal_description Prism
_exptl_crystal_F_000 3568
_exptl_crystal_size_max 0.110
_exptl_crystal_size_mid 0.110
_exptl_crystal_size_min 0.020
_refine_diff_density_max 0.293
_refine_diff_density_min -0.410
_refine_diff_density_rms 0.085
_refine_ls_abs_structure_details
;
 Refined as an inversion twin.
;
_refine_ls_abs_structure_Flack 0.44(6)
_refine_ls_extinction_method none
_refine_ls_goodness_of_fit_ref 1.047
_refine_ls_hydrogen_treatment constr
_refine_ls_matrix_type full
_refine_ls_number_parameters 156
_refine_ls_number_reflns 3453
_refine_ls_number_restraints 102
_refine_ls_restrained_S_all 1.038
_refine_ls_R_factor_all 0.0971
_refine_ls_R_factor_gt 0.0802
_refine_ls_shift/su_max 0.000
_refine_ls_shift/su_mean 0.000
_refine_ls_structure_factor_coef Fsqd
_refine_ls_weighting_details
;
 w=1/[\s^2^(Fo^2^)+(0.1578P)^2^]
 where P=(Fo^2^+2Fc^2^)/3
;
_refine_ls_weighting_scheme calc
_refine_ls_wR_factor_gt 0.2130
_refine_ls_wR_factor_ref 0.2288
_reflns_Friedel_coverage 0.850
_reflns_Friedel_fraction_full 0.999
_reflns_Friedel_fraction_max 1.002
_reflns_number_gt 2580
_reflns_number_total 3453
_reflns_threshold_expression 'I > 2\s(I)'
_cod_data_source_file ja5077102_si_002.cif
_cod_data_source_block mo1174
_cod_depositor_comments
;
The following automatic conversions were performed:

'_exptl_absorpt_correction_type' value 'Multi-scan' changed to
'multi-scan' according to
/home/saulius/struct/COD-crude-data--automatic-downloads/rss-feeds/ACS/lib/dictionaries/cif_core.dic
dictionary named 'cif_core.dic' version 2.4.2 from 2011-04-26.

Automatic conversion script
Id: cif_fix_values 2281 2013-09-26 08:29:07Z andrius 

 Adding full bibliography for 4122731.cif.
;
_cod_original_cell_volume 11774.9(14)
_cod_database_code 4122731
_shelx_space_group_comment
;
The symmetry employed for this shelxl refinement is uniquely defined
by the following loop, which should always be used as a source of
symmetry information in preference to the above space-group names.
They are only intended as comments.
;
_shelx_estimated_absorpt_t_min 0.964
_shelx_estimated_absorpt_t_max 0.993
_shelxl_version_number 2013-2

loop_
_space_group_symop_operation_xyz
'x, y, z'
'-x, -y, z'
'-x, y, -z'
'x, -y, -z'
'z, x, y'
'z, -x, -y'
'-z, -x, y'
'-z, x, -y'
'y, z, x'
'-y, z, -x'
'y, -z, -x'
'-y, -z, x'
'x+1/2, y+1/2, z+1/2'
'-x+1/2, -y+1/2, z+1/2'
'-x+1/2, y+1/2, -z+1/2'
'x+1/2, -y+1/2, -z+1/2'
'z+1/2, x+1/2, y+1/2'
'z+1/2, -x+1/2, -y+1/2'
'-z+1/2, -x+1/2, y+1/2'
'-z+1/2, x+1/2, -y+1/2'
'y+1/2, z+1/2, x+1/2'
'-y+1/2, z+1/2, -x+1/2'
'y+1/2, -z+1/2, -x+1/2'
'-y+1/2, -z+1/2, x+1/2'

loop_
_atom_site_label
_atom_site_type_symbol
_atom_site_fract_x
_atom_site_fract_y
_atom_site_fract_z
_atom_site_U_iso_or_equiv
_atom_site_adp_type
_atom_site_occupancy
_atom_site_site_symmetry_order
_atom_site_calc_flag
_atom_site_refinement_flags_posn
_atom_site_refinement_flags_adp
_atom_site_refinement_flags_occupancy
Fe1 Fe 0.24142(4) 0.24142(4) 0.24142(4) 0.0704(6) Uani 1 3 d S T P
N2 N 0.2667(2) 0.2187(2) 0.1606(2) 0.0637(14) Uani 1 1 d . . .
N3 N 0.1176(2) 0.2007(2) -0.0353(2) 0.0574(13) Uani 1 1 d . . .
N4 N 0.1603(2) 0.1187(2) -0.0755(2) 0.0543(12) Uani 1 1 d . . .
N1 N 0.3269(2) 0.2231(3) 0.2551(3) 0.089(2) Uani 1 1 d D . .
C2 C 0.3562(3) 0.2247(4) 0.3061(3) 0.107(3) Uani 1 1 d D U .
H2 H 0.3357 0.2362 0.3406 0.128 Uiso 1 1 calc R U .
C3 C 0.4154(3) 0.2103(4) 0.3106(3) 0.108(3) Uani 1 1 d D U .
H3 H 0.4345 0.2105 0.3477 0.129 Uiso 1 1 calc R U .
C4 C 0.4454(3) 0.1958(4) 0.2609(4) 0.108(3) Uani 1 1 d D U .
H4 H 0.4862 0.1869 0.2630 0.129 Uiso 1 1 calc R U .
C5 C 0.4163(3) 0.1941(5) 0.2072(3) 0.106(3) Uani 1 1 d D U .
H5 H 0.4367 0.1845 0.1721 0.127 Uiso 1 1 calc R U .
C6 C 0.3565(3) 0.2068(4) 0.2065(3) 0.081(2) Uani 1 1 d D U .
C1 C 0.3204(4) 0.2055(4) 0.1551(4) 0.083(2) Uani 1 1 d . U .
H6 H 0.3362 0.1950 0.1179 0.099 Uiso 1 1 calc R U .
C7 C 0.23114(17) 0.21513(16) 0.10910(15) 0.0578(14) Uani 1 1 d G U .
C8 C 0.21245(19) 0.15995(13) 0.09069(17) 0.0593(15) Uani 1 1 d G U .
H8 H 0.2245 0.1258 0.1115 0.071 Uiso 1 1 calc R U .
C9 C 0.17618(19) 0.15472(13) 0.04181(17) 0.0577(15) Uani 1 1 d G U .
H9 H 0.1634 0.1170 0.0292 0.069 Uiso 1 1 calc R U .
C10 C 0.15859(17) 0.20467(16) 0.01134(14) 0.0553(14) Uani 1 1 d G U .
C11 C 0.17727(19) 0.25985(13) 0.02975(16) 0.0587(15) Uani 1 1 d G U .
H11 H 0.1653 0.2940 0.0089 0.070 Uiso 1 1 calc R U .
C12 C 0.21355(19) 0.26508(13) 0.07863(17) 0.0655(16) Uani 1 1 d G U .
H12 H 0.2263 0.3028 0.0912 0.079 Uiso 1 1 calc R U .
C13 C 0.0722(5) 0.2500(5) -0.0364(4) 0.124(4) Uani 1 1 d . . .
H13A H 0.0417 0.2408 -0.0655 0.186 Uiso 1 1 calc R U .
H13B H 0.0914 0.2871 -0.0470 0.186 Uiso 1 1 calc R U .
H13C H 0.0542 0.2539 0.0025 0.186 Uiso 1 1 calc R U .
C14 C 0.1183(2) 0.1573(3) -0.0776(3) 0.0500(13) Uani 1 1 d . . .

loop_
_atom_site_aniso_label
_atom_site_aniso_U_11
_atom_site_aniso_U_22
_atom_site_aniso_U_33
_atom_site_aniso_U_23
_atom_site_aniso_U_13
_atom_site_aniso_U_12
Fe1 0.0704(6) 0.0704(6) 0.0704(6) -0.0164(4) -0.0164(4) -0.0164(4)
N2 0.056(3) 0.066(3) 0.069(3) -0.009(3) -0.006(3) -0.020(3)
N3 0.071(3) 0.052(3) 0.049(3) -0.001(2) -0.003(2) 0.015(3)
N4 0.056(3) 0.044(2) 0.063(3) -0.001(2) -0.004(2) -0.001(2)
N1 0.091(4) 0.080(4) 0.096(5) -0.005(4) -0.037(4) -0.026(3)
C2 0.101(5) 0.114(7) 0.105(6) -0.033(6) -0.047(5) -0.011(6)
C3 0.098(6) 0.102(6) 0.123(6) -0.008(6) -0.063(5) -0.011(5)
C4 0.075(5) 0.118(7) 0.129(7) -0.003(6) -0.030(5) -0.025(5)
C5 0.057(4) 0.137(8) 0.122(6) 0.003(6) -0.006(5) -0.029(5)
C6 0.069(4) 0.092(5) 0.084(5) -0.003(5) -0.008(4) -0.014(4)
C1 0.069(5) 0.091(5) 0.088(5) -0.004(5) -0.009(4) -0.009(4)
C7 0.051(3) 0.055(3) 0.067(4) 0.000(3) 0.001(3) -0.012(3)
C8 0.066(4) 0.048(3) 0.064(4) -0.004(3) -0.010(3) -0.008(3)
C9 0.056(3) 0.056(3) 0.062(3) 0.005(3) -0.001(3) -0.009(3)
C10 0.064(4) 0.055(3) 0.047(3) -0.004(3) 0.000(3) -0.006(3)
C11 0.073(4) 0.048(3) 0.055(3) 0.000(3) 0.004(3) 0.005(3)
C12 0.063(4) 0.061(3) 0.073(4) -0.007(3) -0.004(3) -0.012(3)
C13 0.137(8) 0.148(9) 0.087(5) -0.046(6) -0.026(5) 0.086(8)
C14 0.045(3) 0.054(3) 0.051(3) 0.012(3) 0.000(3) -0.009(3)

loop_
_atom_type_symbol
_atom_type_description
_atom_type_scat_dispersion_real
_atom_type_scat_dispersion_imag
_atom_type_scat_source
C C 0.0033 0.0016 'International Tables Vol C Tables 4.2.6.8 and 6.1.1.4'
H H 0.0000 0.0000 'International Tables Vol C Tables 4.2.6.8 and 6.1.1.4'
N N 0.0061 0.0033 'International Tables Vol C Tables 4.2.6.8 and 6.1.1.4'
O O 0.0106 0.0060 'International Tables Vol C Tables 4.2.6.8 and 6.1.1.4'
S S 0.1246 0.1234 'International Tables Vol C Tables 4.2.6.8 and 6.1.1.4'
Fe Fe 0.3463 0.8444 'International Tables Vol C Tables 4.2.6.8 and 6.1.1.4'

loop_
_geom_angle_atom_site_label_1
_geom_angle_atom_site_label_2
_geom_angle_atom_site_label_3
_geom_angle
_geom_angle_site_symmetry_1
_geom_angle_site_symmetry_3
N2 Fe1 N2 95.8(2) 9 5
N2 Fe1 N2 95.8(2) 9 .
N2 Fe1 N2 95.8(2) 5 .
N2 Fe1 N1 172.0(3) 9 5
N2 Fe1 N1 79.1(2) 5 5
N2 Fe1 N1 90.8(2) . 5
N2 Fe1 N1 79.1(2) 9 9
N2 Fe1 N1 90.8(2) 5 9
N2 Fe1 N1 172.0(3) . 9
N1 Fe1 N1 94.8(2) 5 9
N2 Fe1 N1 90.8(2) 9 .
N2 Fe1 N1 172.0(3) 5 .
N2 Fe1 N1 79.1(2) . .
N1 Fe1 N1 94.8(2) 5 .
N1 Fe1 N1 94.8(2) 9 .
C1 N2 C7 117.0(6) . .
C1 N2 Fe1 115.5(5) . .
C7 N2 Fe1 127.5(4) . .
C14 N3 C10 124.1(5) . .
C14 N3 C13 121.6(5) . .
C10 N3 C13 114.3(5) . .
C14 N4 C14 113.8(6) . 11
C2 N1 C6 118.1(4) . .
C2 N1 Fe1 127.5(4) . .
C6 N1 Fe1 114.4(4) . .
N1 C2 C3 122.6(5) . .
N1 C2 H2 118.7 . .
C3 C2 H2 118.7 . .
C4 C3 C2 118.8(4) . .
C4 C3 H3 120.6 . .
C2 C3 H3 120.6 . .
C3 C4 C5 119.8(4) . .
C3 C4 H4 120.1 . .
C5 C4 H4 120.1 . .
C4 C5 C6 118.0(4) . .
C4 C5 H5 121.0 . .
C6 C5 H5 121.0 . .
N1 C6 C5 122.5(4) . .
N1 C6 C1 113.0(6) . .
C5 C6 C1 124.5(6) . .
N2 C1 C6 118.0(8) . .
N2 C1 H6 121.0 . .
C6 C1 H6 121.0 . .
C8 C7 C12 120.0 . .
C8 C7 N2 118.2(3) . .
C12 C7 N2 121.7(3) . .
C9 C8 C7 120.0 . .
C9 C8 H8 120.0 . .
C7 C8 H8 120.0 . .
C8 C9 C10 120.0 . .
C8 C9 H9 120.0 . .
C10 C9 H9 120.0 . .
C11 C10 C9 120.0 . .
C11 C10 N3 119.0(3) . .
C9 C10 N3 120.8(3) . .
C10 C11 C12 120.0 . .
C10 C11 H11 120.0 . .
C12 C11 H11 120.0 . .
C11 C12 C7 120.0 . .
C11 C12 H12 120.0 . .
C7 C12 H12 120.0 . .
N3 C13 H13A 109.5 . .
N3 C13 H13B 109.5 . .
H13A C13 H13B 109.5 . .
N3 C13 H13C 109.5 . .
H13A C13 H13C 109.5 . .
H13B C13 H13C 109.5 . .
N4 C14 N4 126.1(6) . 8
N4 C14 N3 117.9(5) . .
N4 C14 N3 115.9(5) 8 .

loop_
_geom_bond_atom_site_label_1
_geom_bond_atom_site_label_2
_geom_bond_distance
_geom_bond_site_symmetry_2
Fe1 N2 1.995(6) 9
Fe1 N2 1.995(6) 5
Fe1 N2 1.995(6) .
Fe1 N1 2.014(5) 5
Fe1 N1 2.014(5) 9
Fe1 N1 2.014(5) .
N2 C1 1.263(10) .
N2 C7 1.426(6) .
N3 C14 1.379(8) .
N3 C10 1.416(6) .
N3 C13 1.525(10) .
N4 C14 1.298(7) .
N4 C14 1.353(8) 11
N1 C2 1.339(5) .
N1 C6 1.345(5) .
C2 C3 1.389(5) .
C2 H2 0.9500 .
C3 C4 1.361(6) .
C3 H3 0.9500 .
C4 C5 1.390(5) .
C4 H4 0.9500 .
C5 C6 1.391(5) .
C5 H5 0.9500 .
C6 C1 1.431(10) .
C1 H6 0.9500 .
C7 C8 1.3900 .
C7 C12 1.3900 .
C8 C9 1.3900 .
C8 H8 0.9500 .
C9 C10 1.3900 .
C9 H9 0.9500 .
C10 C11 1.3900 .
C11 C12 1.3900 .
C11 H11 0.9500 .
C12 H12 0.9500 .
C13 H13A 0.9800 .
C13 H13B 0.9800 .
C13 H13C 0.9800 .
C14 N4 1.353(8) 8

loop_
_geom_torsion_atom_site_label_1
_geom_torsion_atom_site_label_2
_geom_torsion_atom_site_label_3
_geom_torsion_atom_site_label_4
_geom_torsion
_geom_torsion_site_symmetry_1
_geom_torsion_site_symmetry_4
C6 N1 C2 C3 -0.1(12) . .
Fe1 N1 C2 C3 179.0(7) . .
N1 C2 C3 C4 2.3(15) . .
C2 C3 C4 C5 -1.8(15) . .
C3 C4 C5 C6 -0.7(14) . .
C2 N1 C6 C5 -2.6(12) . .
Fe1 N1 C6 C5 178.1(7) . .
C2 N1 C6 C1 178.7(7) . .
Fe1 N1 C6 C1 -0.6(9) . .
C4 C5 C6 N1 3.0(14) . .
C4 C5 C6 C1 -178.4(9) . .
C7 N2 C1 C6 -177.9(6) . .
Fe1 N2 C1 C6 1.3(10) . .
N1 C6 C1 N2 -0.5(12) . .
C5 C6 C1 N2 -179.2(8) . .
C1 N2 C7 C8 77.9(7) . .
Fe1 N2 C7 C8 -101.2(4) . .
C1 N2 C7 C12 -104.1(6) . .
Fe1 N2 C7 C12 76.7(5) . .
C12 C7 C8 C9 0.0 . .
N2 C7 C8 C9 178.0(4) . .
C7 C8 C9 C10 0.0 . .
C8 C9 C10 C11 0.0 . .
C8 C9 C10 N3 -174.4(4) . .
C14 N3 C10 C11 143.5(5) . .
C13 N3 C10 C11 -35.2(8) . .
C14 N3 C10 C9 -42.0(7) . .
C13 N3 C10 C9 139.3(7) . .
C9 C10 C11 C12 0.0 . .
N3 C10 C11 C12 174.5(4) . .
C10 C11 C12 C7 0.0 . .
C8 C7 C12 C11 0.0 . .
N2 C7 C12 C11 -177.9(5) . .
C14 N4 C14 N4 -2.7(11) 11 8
C14 N4 C14 N3 179.5(3) 11 .
C10 N3 C14 N4 -2.3(8) . .
C13 N3 C14 N4 176.3(8) . .
C10 N3 C14 N4 179.7(5) . 8
C13 N3 C14 N4 -1.7(9) . 8

loop_
_platon_squeeze_void_nr
_platon_squeeze_void_average_x
_platon_squeeze_void_average_y
_platon_squeeze_void_average_z
_platon_squeeze_void_volume
_platon_squeeze_void_count_electrons
_platon_squeeze_void_content
1 0.000 0.000 0.000 222 30 ' '
2 -0.044 -0.020 0.406 5138 781 ' '
3 0.500 0.500 0.500 222 30 ' '
